data_4509128
loop_
_publ_author_name
'Gussenhoven, Emily M.'
'Jevric, Martyn'
'Olmstead, Marilyn M.'
'Fettinger, James C.'
'Mascal, Mark'
'Balch, Alan L.'

_publ_section_title
;
 Crystal Packing in Planar Platinum(II) and Palladium(II) Complexes.
 Hydrogen-Bond-Mediated Supramolecular Assembly of Ten Wedge-Shaped
 Molecules into a Cyclic Array
;
_journal_issue 4
_journal_name_full 'Crystal Growth &amp; Design'
_journal_page_first 1786
_journal_paper_doi 10.1021/cg800906x
_journal_volume 9
_journal_year 2009
_chemical_formula_moiety '6(C10 H18 Cl2 N2 Pt), 4(0.5(C2 H3 N))'
_chemical_formula_sum 'C64 H114 Cl12 N14 Pt6'
_chemical_formula_weight 2675.63
_chemical_name_common 6[PtCl2(ATQA-CH2NH2)].4(0.5(CH3CN))
_chemical_name_systematic
; 
 ? 
;
_space_group_IT_number 14
_symmetry_cell_setting monoclinic
_symmetry_space_group_name_Hall '-P 2yn'
_symmetry_space_group_name_H-M 'P 1 21/n 1'
_atom_sites_solution_hydrogens geom
_atom_sites_solution_primary direct
_atom_sites_solution_secondary difmap
_audit_creation_method SHELXL-97
_cell_angle_alpha 90.00
_cell_angle_beta 92.293(7)
_cell_angle_gamma 90.00
_cell_formula_units_Z 4
_cell_length_a 13.205(5)
_cell_length_b 31.572(12)
_cell_length_c 22.652(9)
_cell_measurement_reflns_used 8157
_cell_measurement_temperature 90(2)
_cell_measurement_theta_max 27.5
_cell_measurement_theta_min 2.2
_cell_volume 9436(6)
_computing_cell_refinement 'SAINT (Bruker, 2007)'
_computing_data_collection 'Apex2 (Bruker, 2007)'
_computing_data_reduction 'SAINT (Bruker, 2007)'
_computing_molecular_graphics 'SHELXTL (Sheldrick, 1994)'
_computing_publication_material 'SHELXL97 (Sheldrick, 2008)'
_computing_structure_refinement 'SHELXL97 (Sheldrick, 2008)'
_computing_structure_solution 'SHELXS97 (Sheldrick, 2008)'
_diffrn_ambient_temperature 90(2)
_diffrn_detector_area_resol_mean 8.3
_diffrn_measured_fraction_theta_full 0.999
_diffrn_measured_fraction_theta_max 0.999
_diffrn_measurement_device_type 'Bruker SMART ApexII'
_diffrn_measurement_method \w
_diffrn_radiation_monochromator graphite
_diffrn_radiation_source 'fine-focus sealed tube'
_diffrn_radiation_type MoK\a
_diffrn_radiation_wavelength 0.71073
_diffrn_reflns_av_R_equivalents 0.0661
_diffrn_reflns_av_sigmaI/netI 0.0536
_diffrn_reflns_limit_h_max 17
_diffrn_reflns_limit_h_min -17
_diffrn_reflns_limit_k_max 41
_diffrn_reflns_limit_k_min -41
_diffrn_reflns_limit_l_max 29
_diffrn_reflns_limit_l_min -29
_diffrn_reflns_number 107028
_diffrn_reflns_theta_full 27.48
_diffrn_reflns_theta_max 27.48
_diffrn_reflns_theta_min 1.87
_exptl_absorpt_coefficient_mu 9.242
_exptl_absorpt_correction_T_max 0.311
_exptl_absorpt_correction_T_min 0.146
_exptl_absorpt_correction_type multi-scan
_exptl_absorpt_process_details 'SADABS (Sheldrick, 1996)'
_exptl_crystal_colour parallelepiped
_exptl_crystal_density_diffrn 1.883
_exptl_crystal_density_method 'not measured'
_exptl_crystal_description 'pale yellow'
_exptl_crystal_F_000 5072
_exptl_crystal_size_max 0.34
_exptl_crystal_size_mid 0.24
_exptl_crystal_size_min 0.17
_refine_diff_density_max 7.343
_refine_diff_density_min -6.384
_refine_diff_density_rms 0.514
_refine_ls_extinction_method none
_refine_ls_goodness_of_fit_ref 1.316
_refine_ls_hydrogen_treatment constr
_refine_ls_matrix_type full
_refine_ls_number_parameters 489
_refine_ls_number_reflns 21629
_refine_ls_number_restraints 509
_refine_ls_restrained_S_all 1.316
_refine_ls_R_factor_all 0.1555
_refine_ls_R_factor_gt 0.1375
_refine_ls_shift/su_max 0.003
_refine_ls_shift/su_mean 0.000
_refine_ls_structure_factor_coef Fsqd
_refine_ls_weighting_details 'calc w=1/[\s^2^(Fo^2^)+(0.0398P)^2^+1668.6216P] where P=(Fo^2^+2Fc^2^)/3'
_refine_ls_weighting_scheme calc
_refine_ls_wR_factor_gt 0.3306
_refine_ls_wR_factor_ref 0.3391
_reflns_number_gt 17804
_reflns_number_total 21629
_reflns_threshold_expression I>2\s(I)
_cod_data_source_file cg800906xsup2.cif
_cod_data_source_block jf1553f
_cod_original_sg_symbol_H-M 'P 21/n'
_cod_database_code 4509128

loop_
_symmetry_equiv_pos_as_xyz
'x, y, z'
'-x+1/2, y+1/2, -z+1/2'
'-x, -y, -z'
'x-1/2, -y-1/2, z-1/2'

loop_
_atom_site_label
_atom_site_type_symbol
_atom_site_fract_x
_atom_site_fract_y
_atom_site_fract_z
_atom_site_U_iso_or_equiv
_atom_site_adp_type
_atom_site_occupancy
_atom_site_symmetry_multiplicity
_atom_site_calc_flag
_atom_site_refinement_flags
_atom_site_disorder_assembly
_atom_site_disorder_group
Pt1 Pt 0.53279(10) 0.61931(3) 0.25394(5) 0.0262(3) Uani 1 1 d D . .
Cl1 Cl 0.6291(6) 0.5921(2) 0.3327(3) 0.0348(17) Uani 1 1 d D . .
Cl2 Cl 0.6758(5) 0.6348(2) 0.2021(3) 0.0327(16) Uani 1 1 d D . .
N1 N 0.4343(11) 0.6393(5) 0.1866(6) 0.024(5) Uiso 1 1 d D . .
N2 N 0.4047(11) 0.6062(7) 0.2975(8) 0.023(5) Uiso 1 1 d D . .
H2A H 0.3876 0.5781 0.2928 0.028 Uiso 1 1 calc R . .
H2B H 0.4149 0.6115 0.3372 0.028 Uiso 1 1 calc R . .
C1 C 0.3245(13) 0.6360(6) 0.2059(8) 0.027(6) Uiso 1 1 d D . .
C2 C 0.2838(19) 0.5957(8) 0.1744(11) 0.037(7) Uiso 1 1 d D . .
H2C H 0.3019 0.5700 0.1975 0.045 Uiso 1 1 calc R . .
H2D H 0.2092 0.5970 0.1682 0.045 Uiso 1 1 calc R . .
C3 C 0.3354(18) 0.5959(9) 0.1164(10) 0.035(7) Uiso 1 1 d D . .
H3A H 0.3014 0.6158 0.0882 0.042 Uiso 1 1 calc R . .
H3B H 0.3351 0.5673 0.0986 0.042 Uiso 1 1 calc R . .
C4 C 0.4434(17) 0.6104(7) 0.1322(9) 0.043(8) Uiso 1 1 d D . .
H4 H 0.4873 0.5854 0.1423 0.051 Uiso 1 1 calc R . .
C5 C 0.495(2) 0.6390(7) 0.0864(10) 0.032(6) Uiso 1 1 d D . .
H5A H 0.5695 0.6387 0.0926 0.038 Uiso 1 1 calc R . .
H5B H 0.4771 0.6298 0.0455 0.038 Uiso 1 1 calc R . .
C6 C 0.452(2) 0.6821(8) 0.0987(10) 0.035(7) Uiso 1 1 d D . .
H6A H 0.3822 0.6847 0.0818 0.043 Uiso 1 1 calc R . .
H6B H 0.4945 0.7045 0.0817 0.043 Uiso 1 1 calc R . .
C7 C 0.4539(16) 0.6853(6) 0.1668(9) 0.031(6) Uiso 1 1 d D . .
H7A H 0.5196 0.6967 0.1835 0.038 Uiso 1 1 calc R . .
C8 C 0.3630(17) 0.7093(6) 0.1890(11) 0.029(6) Uiso 1 1 d D . .
H8A H 0.3479 0.7345 0.1642 0.034 Uiso 1 1 calc R . .
H8B H 0.3754 0.7185 0.2304 0.034 Uiso 1 1 calc R . .
C9 C 0.2762(16) 0.6773(7) 0.1841(11) 0.031(6) Uiso 1 1 d D . .
H9A H 0.2199 0.6857 0.2092 0.037 Uiso 1 1 calc R . .
H9B H 0.2499 0.6746 0.1427 0.037 Uiso 1 1 calc R . .
C10 C 0.3225(16) 0.6337(8) 0.2722(8) 0.029(6) Uiso 1 1 d D . .
H10A H 0.3301 0.6626 0.2889 0.035 Uiso 1 1 calc R . .
H10B H 0.2561 0.6224 0.2837 0.035 Uiso 1 1 calc R . .
Pt2 Pt 0.50585(9) 0.49333(3) 0.19817(5) 0.0244(2) Uani 1 1 d D . .
Cl3 Cl 0.3914(6) 0.5042(2) 0.2719(3) 0.0356(17) Uani 1 1 d D . .
Cl4 Cl 0.3756(6) 0.4818(2) 0.1284(3) 0.0352(16) Uani 1 1 d D . .
N3 N 0.6196(11) 0.4830(5) 0.1393(6) 0.021(4) Uiso 1 1 d D . .
N4 N 0.6227(12) 0.5033(8) 0.2575(7) 0.028(5) Uiso 1 1 d D . .
H4B H 0.6053 0.5236 0.2843 0.033 Uiso 1 1 calc R . .
H4C H 0.6378 0.4787 0.2777 0.033 Uiso 1 1 calc R . .
C11 C 0.7240(13) 0.4911(6) 0.1699(8) 0.025(6) Uiso 1 1 d D . .
C12 C 0.7689(18) 0.4467(6) 0.1813(10) 0.031(6) Uiso 1 1 d D . .
H12A H 0.8439 0.4475 0.1822 0.038 Uiso 1 1 calc R . .
H12B H 0.7464 0.4350 0.2192 0.038 Uiso 1 1 calc R . .
C13 C 0.7279(18) 0.4209(7) 0.1300(11) 0.031(6) Uiso 1 1 d D . .
H13A H 0.7295 0.3903 0.1396 0.037 Uiso 1 1 calc R . .
H13B H 0.7679 0.4258 0.0946 0.037 Uiso 1 1 calc R . .
C14 C 0.6184(17) 0.4362(6) 0.1194(9) 0.038(7) Uiso 1 1 d D . .
H14A H 0.5702 0.4191 0.1426 0.046 Uiso 1 1 calc R . .
C15 C 0.584(2) 0.4382(7) 0.0531(9) 0.029(6) Uiso 1 1 d D . .
H15A H 0.6115 0.4139 0.0311 0.035 Uiso 1 1 calc R . .
H15B H 0.5094 0.4383 0.0482 0.035 Uiso 1 1 calc R . .
C16 C 0.628(2) 0.4792(8) 0.0330(10) 0.036(7) Uiso 1 1 d D . .
H16A H 0.5937 0.4889 -0.0042 0.044 Uiso 1 1 calc R . .
H16B H 0.7016 0.4761 0.0263 0.044 Uiso 1 1 calc R . .
C17 C 0.6109(17) 0.5111(6) 0.0836(9) 0.034(7) Uiso 1 1 d D . .
H17A H 0.5435 0.5255 0.0793 0.041 Uiso 1 1 calc R . .
C18 C 0.6978(18) 0.5424(7) 0.0921(11) 0.032(7) Uiso 1 1 d D . .
H18A H 0.6771 0.5671 0.1157 0.038 Uiso 1 1 calc R . .
H18B H 0.7210 0.5526 0.0535 0.038 Uiso 1 1 calc R . .
C19 C 0.7812(16) 0.5171(8) 0.1251(10) 0.032(7) Uiso 1 1 d D . .
H19A H 0.8171 0.4985 0.0976 0.038 Uiso 1 1 calc R . .
H19B H 0.8310 0.5362 0.1452 0.038 Uiso 1 1 calc R . .
C20 C 0.7119(15) 0.5175(7) 0.2246(9) 0.028(6) Uiso 1 1 d D . .
H20A H 0.7739 0.5152 0.2505 0.034 Uiso 1 1 calc R . .
H20B H 0.7032 0.5476 0.2133 0.034 Uiso 1 1 calc R . .
Pt3 Pt 0.52896(8) 0.37168(3) 0.26455(4) 0.0191(2) Uani 1 1 d D . .
Cl5 Cl 0.6305(5) 0.41213(19) 0.3285(3) 0.0248(13) Uani 1 1 d D . .
Cl6 Cl 0.6687(5) 0.3370(2) 0.2294(3) 0.0295(15) Uani 1 1 d D . .
N5 N 0.4267(11) 0.3351(5) 0.2151(7) 0.025(5) Uiso 1 1 d D . .
N6 N 0.4032(11) 0.4011(6) 0.2935(8) 0.025(5) Uiso 1 1 d D . .
H6C H 0.3831 0.3887 0.3279 0.029 Uiso 1 1 calc R . .
H6D H 0.4165 0.4292 0.3008 0.029 Uiso 1 1 calc R . .
C21 C 0.3188(13) 0.3514(6) 0.2241(8) 0.025(6) Uiso 1 1 d D . .
C22 C 0.2765(18) 0.3200(7) 0.2687(10) 0.031(6) Uiso 1 1 d D . .
H22A H 0.2969 0.3280 0.3097 0.037 Uiso 1 1 calc R . .
H22B H 0.2016 0.3186 0.2649 0.037 Uiso 1 1 calc R . .
C23 C 0.3232(19) 0.2782(7) 0.2521(14) 0.039(7) Uiso 1 1 d D . .
H23A H 0.2873 0.2659 0.2169 0.046 Uiso 1 1 calc R . .
H23B H 0.3209 0.2577 0.2851 0.046 Uiso 1 1 calc R . .
C24 C 0.4327(17) 0.2893(6) 0.2387(10) 0.036(7) Uiso 1 1 d D . .
H24A H 0.4772 0.2878 0.2755 0.043 Uiso 1 1 calc R . .
C25 C 0.480(2) 0.2643(7) 0.1878(10) 0.036(7) Uiso 1 1 d D . .
H25A H 0.5550 0.2657 0.1908 0.043 Uiso 1 1 calc R . .
H25B H 0.4587 0.2343 0.1881 0.043 Uiso 1 1 calc R . .
C26 C 0.439(3) 0.2866(8) 0.1330(11) 0.047(9) Uiso 1 1 d D . .
H26A H 0.3684 0.2778 0.1233 0.057 Uiso 1 1 calc R . .
H26B H 0.4811 0.2802 0.0989 0.057 Uiso 1 1 calc R . .
C27 C 0.4440(17) 0.3341(7) 0.1483(8) 0.032(7) Uiso 1 1 d D . .
H27A H 0.5109 0.3468 0.1389 0.039 Uiso 1 1 calc R . .
C28 C 0.3558(18) 0.3599(8) 0.1219(10) 0.031(6) Uiso 1 1 d D . .
H28A H 0.3387 0.3510 0.0808 0.037 Uiso 1 1 calc R . .
H28B H 0.3721 0.3906 0.1221 0.037 Uiso 1 1 calc R . .
C29 C 0.2686(17) 0.3504(10) 0.1624(9) 0.042(8) Uiso 1 1 d D . .
H29A H 0.2149 0.3722 0.1581 0.050 Uiso 1 1 calc R . .
H29B H 0.2387 0.3223 0.1536 0.050 Uiso 1 1 calc R . .
C30 C 0.3219(16) 0.3966(6) 0.2461(10) 0.030(6) Uiso 1 1 d D . .
H30A H 0.3356 0.4160 0.2130 0.036 Uiso 1 1 calc R . .
H30B H 0.2555 0.4043 0.2618 0.036 Uiso 1 1 calc R . .
Pt4 Pt 0.48145(9) 0.29618(4) 0.41673(4) 0.0241(2) Uani 1 1 d D . .
Cl7 Cl 0.3843(6) 0.3571(2) 0.4248(3) 0.0344(16) Uani 1 1 d D . .
Cl8 Cl 0.3376(6) 0.2545(3) 0.4103(3) 0.0378(18) Uani 1 1 d D . .
N7 N 0.5794(11) 0.2449(4) 0.4122(7) 0.019(4) Uiso 1 1 d D . .
N8 N 0.6107(11) 0.3308(5) 0.4234(10) 0.027(5) Uiso 1 1 d D . .
H8C H 0.6009 0.3568 0.4057 0.033 Uiso 1 1 calc R . .
H8D H 0.6294 0.3351 0.4625 0.033 Uiso 1 1 calc R . .
C31 C 0.6896(13) 0.2609(6) 0.4112(8) 0.026(6) Uiso 1 1 d D . .
C32 C 0.7342(17) 0.2519(7) 0.4741(9) 0.026(6) Uiso 1 1 d D . .
H32A H 0.8085 0.2479 0.4739 0.031 Uiso 1 1 calc R . .
H32B H 0.7189 0.2753 0.5014 0.031 Uiso 1 1 calc R . .
C33 C 0.6818(16) 0.2116(7) 0.4915(11) 0.027(6) Uiso 1 1 d D . .
H33A H 0.6842 0.2082 0.5350 0.033 Uiso 1 1 calc R . .
H33B H 0.7137 0.1867 0.4735 0.033 Uiso 1 1 calc R . .
C34 C 0.5724(15) 0.2171(6) 0.4677(8) 0.022(5) Uiso 1 1 d D . .
H34A H 0.5306 0.2314 0.4977 0.026 Uiso 1 1 calc R . .
C35 C 0.5203(17) 0.1758(6) 0.4454(9) 0.020(5) Uiso 1 1 d D . .
H35A H 0.5413 0.1513 0.4702 0.024 Uiso 1 1 calc R . .
H35B H 0.4456 0.1784 0.4449 0.024 Uiso 1 1 calc R . .
C36 C 0.558(3) 0.1715(7) 0.3835(11) 0.041(8) Uiso 1 1 d D . .
H36A H 0.5123 0.1528 0.3594 0.049 Uiso 1 1 calc R . .
H36B H 0.6270 0.1593 0.3845 0.049 Uiso 1 1 calc R . .
C37 C 0.5581(16) 0.2167(6) 0.3576(8) 0.026(6) Uiso 1 1 d D . .
H37A H 0.4919 0.2239 0.3370 0.031 Uiso 1 1 calc R . .
C38 C 0.6474(17) 0.2258(8) 0.3192(9) 0.029(6) Uiso 1 1 d D . .
H38A H 0.6341 0.2510 0.2940 0.035 Uiso 1 1 calc R . .
H38B H 0.6613 0.2012 0.2935 0.035 Uiso 1 1 calc R . .
C39 C 0.7363(15) 0.2338(7) 0.3634(9) 0.024(5) Uiso 1 1 d D . .
H39A H 0.7630 0.2068 0.3801 0.029 Uiso 1 1 calc R . .
H39B H 0.7918 0.2491 0.3445 0.029 Uiso 1 1 calc R . .
C40 C 0.6914(14) 0.3068(6) 0.3934(9) 0.018(5) Uiso 1 1 d D . .
H40A H 0.7585 0.3191 0.4043 0.022 Uiso 1 1 calc R . .
H40B H 0.6805 0.3092 0.3500 0.022 Uiso 1 1 calc R . .
Pt5 Pt 0.51734(8) 0.30147(3) 0.59591(4) 0.0196(2) Uani 1 1 d D . .
Cl9 Cl 0.6156(6) 0.3569(2) 0.5637(3) 0.0276(14) Uani 1 1 d D . .
Cl10 Cl 0.6591(5) 0.2646(2) 0.6302(3) 0.0245(13) Uani 1 1 d D . .
N9 N 0.4178(11) 0.2573(4) 0.6283(7) 0.021(5) Uiso 1 1 d D . .
N10 N 0.3900(12) 0.3320(6) 0.5664(11) 0.031(6) Uiso 1 1 d D . .
H10C H 0.3725 0.3524 0.5931 0.037 Uiso 1 1 calc R . .
H10D H 0.4011 0.3450 0.5308 0.037 Uiso 1 1 calc R . .
C41 C 0.3082(13) 0.2706(6) 0.6112(8) 0.020(5) Uiso 1 1 d D . .
C42 C 0.2697(18) 0.2906(7) 0.6680(9) 0.027(6) Uiso 1 1 d D . .
H42A H 0.2882 0.3210 0.6705 0.033 Uiso 1 1 calc R . .
H42B H 0.1952 0.2879 0.6695 0.033 Uiso 1 1 calc R . .
C43 C 0.3221(16) 0.2659(8) 0.7172(9) 0.022(5) Uiso 1 1 d D . .
H43A H 0.2862 0.2389 0.7240 0.027 Uiso 1 1 calc R . .
H43B H 0.3247 0.2824 0.7544 0.027 Uiso 1 1 calc R . .
C44 C 0.4287(15) 0.2576(6) 0.6961(8) 0.023(5) Uiso 1 1 d D . .
H44A H 0.4755 0.2808 0.7098 0.028 Uiso 1 1 calc R . .
C45 C 0.4747(18) 0.2140(6) 0.7130(9) 0.021(5) Uiso 1 1 d D . .
H45A H 0.5497 0.2150 0.7138 0.025 Uiso 1 1 calc R . .
H45B H 0.4523 0.2046 0.7521 0.025 Uiso 1 1 calc R . .
C46 C 0.434(2) 0.1853(7) 0.6647(10) 0.032(6) Uiso 1 1 d D . .
H46A H 0.3647 0.1758 0.6730 0.038 Uiso 1 1 calc R . .
H46B H 0.4780 0.1600 0.6613 0.038 Uiso 1 1 calc R . .
C47 C 0.4338(15) 0.2116(6) 0.6074(8) 0.023(5) Uiso 1 1 d D . .
H47A H 0.4989 0.2085 0.5867 0.027 Uiso 1 1 calc R . .
C48 C 0.3426(17) 0.2038(7) 0.5656(10) 0.026(6) Uiso 1 1 d D . .
H48A H 0.3259 0.1733 0.5634 0.032 Uiso 1 1 calc R . .
H48B H 0.3557 0.2142 0.5253 0.032 Uiso 1 1 calc R . .
C49 C 0.2568(16) 0.2290(7) 0.5928(12) 0.032(7) Uiso 1 1 d D . .
H49A H 0.2004 0.2340 0.5635 0.039 Uiso 1 1 calc R . .
H49B H 0.2304 0.2141 0.6274 0.039 Uiso 1 1 calc R . .
C50 C 0.3069(15) 0.3003(7) 0.5589(9) 0.024(6) Uiso 1 1 d D . .
H50A H 0.3157 0.2839 0.5222 0.029 Uiso 1 1 calc R . .
H50B H 0.2408 0.3150 0.5554 0.029 Uiso 1 1 calc R . .
Pt6 Pt 0.1717(4) 0.52073(13) 0.55523(18) 0.0371(10) Uani 0.30 1 d PD A 1
Cl11 Cl 0.138(3) 0.5219(11) 0.6547(12) 0.055(8) Uiso 0.30 1 d PD A 1
Cl12 Cl 0.1028(17) 0.5894(7) 0.5428(9) 0.024(4) Uiso 0.30 1 d PD A 1
Pt7 Pt 0.0862(4) 0.55629(15) 0.4638(2) 0.0321(10) Uani 0.25 1 d PD B 2
Cl13 Cl -0.049(2) 0.5983(10) 0.4319(14) 0.037(7) Uiso 0.25 1 d PD B 2
Cl14 Cl 0.097(6) 0.527(3) 0.368(2) 0.14(3) Uiso 0.25 1 d PDU B 2
Pt8 Pt 0.1603(5) 0.55171(17) 0.4956(2) 0.0272(12) Uani 0.20 1 d P C 3
Cl15 Cl 0.121(4) 0.6164(16) 0.532(2) 0.050(11) Uiso 0.20 1 d P C 3
Cl16 Cl 0.078(4) 0.5641(17) 0.409(2) 0.052(12) Uiso 0.20 1 d P C 3
Pt9 Pt 0.0887(4) 0.49909(18) 0.4108(2) 0.0355(11) Uani 0.25 1 d PU D 4
Cl17 Cl -0.045(2) 0.4914(11) 0.3419(14) 0.037(7) Uiso 0.25 1 d P D 4
Cl18 Cl 0.115(3) 0.5630(13) 0.3865(18) 0.047(8) Uiso 0.25 1 d P D 4
N19 N 0.041(4) 0.7123(16) 0.620(2) 0.029(11) Uiso 0.50 1 d P . .
C100 C -0.116(6) 0.673(2) 0.579(3) 0.045(17) Uiso 0.50 1 d P . .
H10E H -0.1519 0.6888 0.5467 0.067 Uiso 0.50 1 calc PR . .
H10F H -0.1610 0.6702 0.6120 0.067 Uiso 0.50 1 calc PR . .
H10G H -0.0964 0.6454 0.5648 0.067 Uiso 0.50 1 calc PR . .
C101 C -0.027(4) 0.6968(15) 0.598(2) 0.013(9) Uiso 0.50 1 d P . .
N20 N 0.571(5) 0.112(2) 0.771(3) 0.044(14) Uiso 0.50 1 d P . .
C102 C 0.391(6) 0.121(3) 0.805(4) 0.050 Uiso 0.50 1 d P . .
H10H H 0.3419 0.0992 0.7910 0.075 Uiso 0.50 1 calc PR . .
H10I H 0.3702 0.1485 0.7896 0.075 Uiso 0.50 1 calc PR . .
H10J H 0.3945 0.1212 0.8480 0.075 Uiso 0.50 1 calc PR . .
C103 C 0.484(7) 0.111(3) 0.785(4) 0.050 Uiso 0.50 1 d P . .
N21 N 0.055(5) 0.313(2) 0.573(3) 0.046(14) Uiso 0.50 1 d P . .
C104 C -0.125(4) 0.3282(17) 0.581(2) 0.022(11) Uiso 0.50 1 d P . .
H10K H -0.1643 0.3050 0.5628 0.034 Uiso 0.50 1 calc PR . .
H10L H -0.1420 0.3548 0.5610 0.034 Uiso 0.50 1 calc PR . .
H10M H -0.1408 0.3304 0.6230 0.034 Uiso 0.50 1 calc PR . .
C105 C -0.026(7) 0.320(3) 0.577(4) 0.05(2) Uiso 0.50 1 d P . .
N22 N 0.046(6) 0.643(2) 0.264(3) 0.058(18) Uiso 0.50 1 d P . .
C106 C -0.105(4) 0.6066(17) 0.300(2) 0.022(11) Uiso 0.50 1 d P . .
H10N H -0.1655 0.6234 0.2902 0.033 Uiso 0.50 1 calc PR . .
H10O H -0.0967 0.6035 0.3429 0.033 Uiso 0.50 1 calc PR . .
H10P H -0.1120 0.5785 0.2818 0.033 Uiso 0.50 1 calc PR . .
C107 C -0.021(7) 0.627(3) 0.279(4) 0.050 Uiso 0.50 1 d P . .

loop_
_atom_site_aniso_label
_atom_site_aniso_U_11
_atom_site_aniso_U_22
_atom_site_aniso_U_33
_atom_site_aniso_U_23
_atom_site_aniso_U_13
_atom_site_aniso_U_12
Pt1 0.0394(7) 0.0142(5) 0.0243(5) -0.0053(4) -0.0088(4) 0.0078(4)
Cl1 0.052(5) 0.024(3) 0.027(3) -0.004(3) -0.010(3) 0.012(3)
Cl2 0.038(4) 0.018(3) 0.041(4) -0.003(3) -0.006(3) 0.005(3)
Pt2 0.0379(6) 0.0125(4) 0.0229(5) 0.0000(4) 0.0021(4) 0.0025(4)
Cl3 0.044(4) 0.024(3) 0.039(4) -0.003(3) 0.008(3) 0.016(3)
Cl4 0.044(4) 0.024(3) 0.037(4) -0.001(3) -0.004(3) 0.000(3)
Pt3 0.0267(5) 0.0126(4) 0.0182(4) 0.0000(3) 0.0036(4) -0.0039(4)
Cl5 0.032(4) 0.015(3) 0.027(3) -0.002(2) -0.006(3) -0.004(2)
Cl6 0.032(4) 0.022(3) 0.035(4) -0.007(3) 0.008(3) 0.004(3)
Pt4 0.0264(6) 0.0340(6) 0.0120(4) -0.0001(4) 0.0040(4) -0.0036(4)
Cl7 0.036(4) 0.043(4) 0.024(3) 0.007(3) 0.000(3) 0.002(3)
Cl8 0.043(4) 0.052(5) 0.018(3) -0.006(3) 0.004(3) -0.021(4)
Pt5 0.0332(6) 0.0133(4) 0.0125(4) 0.0000(3) 0.0045(4) -0.0017(4)
Cl9 0.041(4) 0.020(3) 0.022(3) 0.006(2) 0.000(3) -0.007(3)
Cl10 0.027(3) 0.021(3) 0.026(3) 0.003(2) 0.005(3) 0.000(3)
Pt6 0.058(3) 0.0268(19) 0.0283(19) -0.0015(15) 0.0160(18) 0.0157(18)
Pt7 0.038(3) 0.028(2) 0.031(2) 0.0043(18) 0.018(2) 0.0035(19)
Pt8 0.044(3) 0.020(2) 0.016(2) -0.0060(19) -0.018(2) 0.015(2)
Pt9 0.031(2) 0.044(3) 0.032(2) -0.005(2) 0.0070(19) -0.006(2)

loop_
_atom_type_symbol
_atom_type_description
_atom_type_scat_dispersion_real
_atom_type_scat_dispersion_imag
_atom_type_scat_source
C C 0.0033 0.0016 'International Tables Vol C Tables 4.2.6.8 and 6.1.1.4'
H H 0.0000 0.0000 'International Tables Vol C Tables 4.2.6.8 and 6.1.1.4'
N N 0.0061 0.0033 'International Tables Vol C Tables 4.2.6.8 and 6.1.1.4'
Cl Cl 0.1484 0.1585 'International Tables Vol C Tables 4.2.6.8 and 6.1.1.4'
Pt Pt -1.7033 8.3905 'International Tables Vol C Tables 4.2.6.8 and 6.1.1.4'

loop_
_geom_angle_atom_site_label_1
_geom_angle_atom_site_label_2
_geom_angle_atom_site_label_3
_geom_angle
N2 Pt1 N1 84.8(6)
N2 Pt1 Cl1 89.6(5)
N1 Pt1 Cl1 173.8(5)
N2 Pt1 Cl2 178.4(5)
N1 Pt1 Cl2 93.6(5)
Cl1 Pt1 Cl2 92.0(3)
C1 N1 C4 107.0(13)
C1 N1 C7 108.5(13)
C4 N1 C7 107.8(13)
C1 N1 Pt1 110.0(10)
C4 N1 Pt1 110.1(12)
C7 N1 Pt1 113.2(11)
C10 N2 Pt1 107.6(12)
C10 N2 H2A 110.2
Pt1 N2 H2A 110.2
C10 N2 H2B 110.2
Pt1 N2 H2B 110.2
H2A N2 H2B 108.5
C10 C1 C9 109.9(16)
C10 C1 N1 110.0(14)
C9 C1 N1 103.8(13)
C10 C1 C2 113.6(16)
C9 C1 C2 114.9(16)
N1 C1 C2 103.9(14)
C3 C2 C1 103.8(15)
C3 C2 H2C 111.0
C1 C2 H2C 111.0
C3 C2 H2D 111.0
C1 C2 H2D 111.0
H2C C2 H2D 109.0
C2 C3 C4 104.3(16)
C2 C3 H3A 110.9
C4 C3 H3A 110.9
C2 C3 H3B 110.9
C4 C3 H3B 110.9
H3A C3 H3B 108.9
C3 C4 N1 105.2(15)
C3 C4 C5 116.6(18)
N1 C4 C5 103.8(14)
C3 C4 H4 110.3
N1 C4 H4 110.3
C5 C4 H4 110.3
C6 C5 C4 103.1(16)
C6 C5 H5A 111.2
C4 C5 H5A 111.2
C6 C5 H5B 111.2
C4 C5 H5B 111.2
H5A C5 H5B 109.1
C5 C6 C7 104.7(16)
C5 C6 H6A 110.8
C7 C6 H6A 110.8
C5 C6 H6B 110.8
C7 C6 H6B 110.8
H6A C6 H6B 108.9
C8 C7 N1 103.3(14)
C8 C7 C6 112.5(17)
N1 C7 C6 103.4(14)
C8 C7 H7A 112.3
N1 C7 H7A 112.3
C6 C7 H7A 112.3
C7 C8 C9 104.2(15)
C7 C8 H8A 110.9
C9 C8 H8A 110.9
C7 C8 H8B 110.9
C9 C8 H8B 110.9
H8A C8 H8B 108.9
C1 C9 C8 103.8(15)
C1 C9 H9A 111.0
C8 C9 H9A 111.0
C1 C9 H9B 111.0
C8 C9 H9B 111.0
H9A C9 H9B 109.0
N2 C10 C1 111.7(15)
N2 C10 H10A 109.3
C1 C10 H10A 109.3
N2 C10 H10B 109.3
C1 C10 H10B 109.3
H10A C10 H10B 107.9
N4 Pt2 N3 84.2(6)
N4 Pt2 Cl4 178.4(5)
N3 Pt2 Cl4 94.2(5)
N4 Pt2 Cl3 90.0(5)
N3 Pt2 Cl3 174.0(5)
Cl4 Pt2 Cl3 91.6(3)
C11 N3 C17 108.0(13)
C11 N3 C14 106.8(13)
C17 N3 C14 108.2(13)
C11 N3 Pt2 110.0(10)
C17 N3 Pt2 113.7(11)
C14 N3 Pt2 109.8(11)
C20 N4 Pt2 108.2(12)
C20 N4 H4B 110.1
Pt2 N4 H4B 110.1
C20 N4 H4C 110.1
Pt2 N4 H4C 110.1
H4B N4 H4C 108.4
C20 C11 C19 108.6(15)
C20 C11 C12 114.7(16)
C19 C11 C12 113.9(16)
C20 C11 N3 109.8(14)
C19 C11 N3 104.3(13)
C12 C11 N3 104.9(13)
C13 C12 C11 103.8(15)
C13 C12 H12A 111.0
C11 C12 H12A 111.0
C13 C12 H12B 111.0
C11 C12 H12B 111.0
H12A C12 H12B 109.0
C12 C13 C14 105.0(15)
C12 C13 H13A 110.8
C14 C13 H13A 110.8
C12 C13 H13B 110.8
C14 C13 H13B 110.8
H13A C13 H13B 108.8
C13 C14 N3 104.9(15)
C13 C14 C15 113.6(18)
N3 C14 C15 104.1(14)
C13 C14 H14A 111.3
N3 C14 H14A 111.3
C15 C14 H14A 111.3
C16 C15 C14 103.2(15)
C16 C15 H15A 111.1
C14 C15 H15A 111.1
C16 C15 H15B 111.1
C14 C15 H15B 111.1
H15A C15 H15B 109.1
C15 C16 C17 105.3(16)
C15 C16 H16A 110.7
C17 C16 H16A 110.7
C15 C16 H16B 110.7
C17 C16 H16B 110.7
H16A C16 H16B 108.8
C18 C17 N3 103.9(14)
C18 C17 C16 112.4(18)
N3 C17 C16 102.9(14)
C18 C17 H17A 112.3
N3 C17 H17A 112.3
C16 C17 H17A 112.3
C17 C18 C19 104.2(15)
C17 C18 H18A 110.9
C19 C18 H18A 110.9
C17 C18 H18B 110.9
C19 C18 H18B 110.9
H18A C18 H18B 108.9
C11 C19 C18 103.9(15)
C11 C19 H19A 111.0
C18 C19 H19A 111.0
C11 C19 H19B 111.0
C18 C19 H19B 111.0
H19A C19 H19B 109.0
N4 C20 C11 110.9(15)
N4 C20 H20A 109.5
C11 C20 H20A 109.5
N4 C20 H20B 109.5
C11 C20 H20B 109.5
H20A C20 H20B 108.1
N6 Pt3 N5 84.6(6)
N6 Pt3 Cl6 178.1(5)
N5 Pt3 Cl6 93.5(5)
N6 Pt3 Cl5 90.4(5)
N5 Pt3 Cl5 173.4(5)
Cl6 Pt3 Cl5 91.5(3)
C21 N5 C24 107.7(13)
C21 N5 C27 108.1(13)
C24 N5 C27 108.4(13)
C21 N5 Pt3 109.2(10)
C24 N5 Pt3 108.2(11)
C27 N5 Pt3 115.0(12)
C30 N6 Pt3 107.3(12)
C30 N6 H6C 110.2
Pt3 N6 H6C 110.2
C30 N6 H6D 110.2
Pt3 N6 H6D 110.2
H6C N6 H6D 108.5
C30 C21 C29 109.1(16)
C30 C21 N5 110.4(14)
C29 C21 N5 104.1(14)
C30 C21 C22 113.6(16)
C29 C21 C22 115.6(16)
N5 C21 C22 103.4(13)
C23 C22 C21 103.8(15)
C23 C22 H22A 111.0
C21 C22 H22A 111.0
C23 C22 H22B 111.0
C21 C22 H22B 111.0
H22A C22 H22B 109.0
C22 C23 C24 104.3(16)
C22 C23 H23A 110.9
C24 C23 H23A 110.9
C22 C23 H23B 110.9
C24 C23 H23B 110.9
H23A C23 H23B 108.9
C23 C24 N5 104.4(15)
C23 C24 C25 116.2(18)
N5 C24 C25 103.6(14)
C23 C24 H24A 110.7
N5 C24 H24A 110.7
C25 C24 H24A 110.7
C26 C25 C24 103.5(16)
C26 C25 H25A 111.1
C24 C25 H25A 111.1
C26 C25 H25B 111.1
C24 C25 H25B 111.1
H25A C25 H25B 109.0
C25 C26 C27 104.9(17)
C25 C26 H26A 110.8
C27 C26 H26A 110.8
C25 C26 H26B 110.8
C27 C26 H26B 110.8
H26A C26 H26B 108.8
C28 C27 N5 103.6(14)
C28 C27 C26 114.1(18)
N5 C27 C26 103.5(15)
C28 C27 H27A 111.7
N5 C27 H27A 111.7
C26 C27 H27A 111.7
C27 C28 C29 104.0(15)
C27 C28 H28A 111.0
C29 C28 H28A 111.0
C27 C28 H28B 111.0
C29 C28 H28B 111.0
H28A C28 H28B 109.0
C21 C29 C28 103.6(15)
C21 C29 H29A 111.0
C28 C29 H29A 111.0
C21 C29 H29B 111.0
C28 C29 H29B 111.0
H29A C29 H29B 109.0
N6 C30 C21 109.5(15)
N6 C30 H30A 109.8
C21 C30 H30A 109.8
N6 C30 H30B 109.8
C21 C30 H30B 109.8
H30A C30 H30B 108.2
N8 Pt4 N7 84.3(6)
N8 Pt4 Cl8 177.8(6)
N7 Pt4 Cl8 93.7(5)
N8 Pt4 Cl7 90.8(5)
N7 Pt4 Cl7 174.9(5)
Cl8 Pt4 Cl7 91.2(3)
C34 N7 C37 108.2(12)
C34 N7 C31 106.6(12)
C37 N7 C31 108.6(12)
C34 N7 Pt4 110.3(11)
C37 N7 Pt4 113.3(11)
C31 N7 Pt4 109.6(10)
C40 N8 Pt4 107.9(11)
C40 N8 H8C 110.1
Pt4 N8 H8C 110.1
C40 N8 H8D 110.1
Pt4 N8 H8D 110.1
H8C N8 H8D 108.4
C40 C31 C39 109.8(15)
C40 C31 N7 110.1(13)
C39 C31 N7 103.6(13)
C40 C31 C32 114.4(15)
C39 C31 C32 113.6(15)
N7 C31 C32 104.5(13)
C33 C32 C31 103.5(14)
C33 C32 H32A 111.1
C31 C32 H32A 111.1
C33 C32 H32B 111.1
C31 C32 H32B 111.1
H32A C32 H32B 109.0
C32 C33 C34 104.4(15)
C32 C33 H33A 110.9
C34 C33 H33A 110.9
C32 C33 H33B 110.9
C34 C33 H33B 110.9
H33A C33 H33B 108.9
C33 C34 N7 105.5(14)
C33 C34 C35 114.8(16)
N7 C34 C35 104.7(13)
C33 C34 H34A 110.5
N7 C34 H34A 110.5
C35 C34 H34A 110.5
C36 C35 C34 102.8(15)
C36 C35 H35A 111.2
C34 C35 H35A 111.2
C36 C35 H35B 111.2
C34 C35 H35B 111.2
H35A C35 H35B 109.1
C35 C36 C37 105.9(16)
C35 C36 H36A 110.6
C37 C36 H36A 110.6
C35 C36 H36B 110.6
C37 C36 H36B 110.6
H36A C36 H36B 108.7
C38 C37 N7 103.4(14)
C38 C37 C36 113.9(18)
N7 C37 C36 103.4(14)
C38 C37 H37A 111.9
N7 C37 H37A 111.9
C36 C37 H37A 111.9
C37 C38 C39 104.3(15)
C37 C38 H38A 110.9
C39 C38 H38A 110.9
C37 C38 H38B 110.9
C39 C38 H38B 110.9
H38A C38 H38B 108.9
C31 C39 C38 103.6(15)
C31 C39 H39A 111.0
C38 C39 H39A 111.0
C31 C39 H39B 111.0
C38 C39 H39B 111.0
H39A C39 H39B 109.0
N8 C40 C31 110.4(14)
N8 C40 H40A 109.6
C31 C40 H40A 109.6
N8 C40 H40B 109.6
C31 C40 H40B 109.6
H40A C40 H40B 108.1
N10 Pt5 N9 84.7(6)
N10 Pt5 Cl10 178.0(5)
N9 Pt5 Cl10 93.4(4)
N10 Pt5 Cl9 90.3(5)
N9 Pt5 Cl9 173.2(5)
Cl10 Pt5 Cl9 91.7(2)
C47 N9 C44 107.8(12)
C47 N9 C41 108.4(12)
C44 N9 C41 107.4(12)
C47 N9 Pt5 115.2(11)
C44 N9 Pt5 108.4(11)
C41 N9 Pt5 109.3(10)
C50 N10 Pt5 108.4(12)
C50 N10 H10C 110.0
Pt5 N10 H10C 110.0
C50 N10 H10D 110.0
Pt5 N10 H10D 110.0
H10C N10 H10D 108.4
C50 C41 C49 109.2(15)
C50 C41 C42 114.0(15)
C49 C41 C42 115.0(16)
C50 C41 N9 110.3(14)
C49 C41 N9 103.7(13)
C42 C41 N9 103.8(13)
C43 C42 C41 104.4(14)
C43 C42 H42A 110.9
C41 C42 H42A 110.9
C43 C42 H42B 110.9
C41 C42 H42B 110.9
H42A C42 H42B 108.9
C42 C43 C44 105.0(15)
C42 C43 H43A 110.8
C44 C43 H43A 110.8
C42 C43 H43B 110.8
C44 C43 H43B 110.8
H43A C43 H43B 108.8
C43 C44 N9 105.3(14)
C43 C44 C45 115.6(16)
N9 C44 C45 105.1(13)
C43 C44 H44A 110.2
N9 C44 H44A 110.2
C45 C44 H44A 110.2
C46 C45 C44 103.5(15)
C46 C45 H45A 111.1
C44 C45 H45A 111.1
C46 C45 H45B 111.1
C44 C45 H45B 111.1
H45A C45 H45B 109.0
C45 C46 C47 106.0(15)
C45 C46 H46A 110.5
C47 C46 H46A 110.5
C45 C46 H46B 110.5
C47 C46 H46B 110.5
H46A C46 H46B 108.7
C48 C47 N9 103.2(14)
C48 C47 C46 114.4(17)
N9 C47 C46 104.0(14)
C48 C47 H47A 111.5
N9 C47 H47A 111.5
C46 C47 H47A 111.5
C47 C48 C49 104.2(15)
C47 C48 H48A 110.9
C49 C48 H48A 110.9
C47 C48 H48B 110.9
C49 C48 H48B 110.9
H48A C48 H48B 108.9
C41 C49 C48 103.2(15)
C41 C49 H49A 111.1
C48 C49 H49A 111.1
C41 C49 H49B 111.1
C48 C49 H49B 111.1
H49A C49 H49B 109.1
N10 C50 C41 110.0(15)
N10 C50 H50A 109.7
C41 C50 H50A 109.7
N10 C50 H50B 109.7
C41 C50 H50B 109.7
H50A C50 H50B 108.2
Cl11 Pt6 Cl12 90.7(10)
Cl13 Pt7 Cl14 90.9(15)
Cl16 Pt8 Cl15 93.0(19)
Cl18 Pt9 Cl17 93.0(14)
C101 C100 H10E 109.5
C101 C100 H10F 109.5
H10E C100 H10F 109.5
C101 C100 H10G 109.5
H10E C100 H10G 109.5
H10F C100 H10G 109.5
N19 C101 C100 171(6)
C103 C102 H10H 109.5
C103 C102 H10I 109.5
H10H C102 H10I 109.5
C103 C102 H10J 109.5
H10H C102 H10J 109.5
H10I C102 H10J 109.5
N20 C103 C102 165(9)
C105 C104 H10K 109.5
C105 C104 H10L 109.5
H10K C104 H10L 109.5
C105 C104 H10M 109.5
H10K C104 H10M 109.5
H10L C104 H10M 109.5
N21 C105 C104 179(10)
C107 C106 H10N 109.5
C107 C106 H10O 109.5
H10N C106 H10O 109.5
C107 C106 H10P 109.5
H10N C106 H10P 109.5
H10O C106 H10P 109.5
N22 C107 C106 177(10)

loop_
_geom_bond_atom_site_label_1
_geom_bond_atom_site_label_2
_geom_bond_distance
Pt1 N2 2.034(14)
Pt1 N1 2.064(13)
Pt1 Cl1 2.314(6)
Pt1 Cl2 2.316(7)
N1 C1 1.534(19)
N1 C4 1.54(2)
N1 C7 1.544(19)
N2 C10 1.49(2)
N2 H2A 0.9200
N2 H2B 0.9200
C1 C10 1.51(2)
C1 C9 1.52(2)
C1 C2 1.54(2)
C2 C3 1.50(2)
C2 H2C 0.9900
C2 H2D 0.9900
C3 C4 1.53(2)
C3 H3A 0.9900
C3 H3B 0.9900
C4 C5 1.55(2)
C4 H4 1.0000
C5 C6 1.50(2)
C5 H5A 0.9900
C5 H5B 0.9900
C6 C7 1.55(2)
C6 H6A 0.9900
C6 H6B 0.9900
C7 C8 1.52(2)
C7 H7A 1.0000
C8 C9 1.53(2)
C8 H8A 0.9900
C8 H8B 0.9900
C9 H9A 0.9900
C9 H9B 0.9900
C10 H10A 0.9900
C10 H10B 0.9900
Pt2 N4 2.029(14)
Pt2 N3 2.075(13)
Pt2 Cl4 2.317(7)
Pt2 Cl3 2.322(7)
N3 C11 1.539(19)
N3 C17 1.542(19)
N3 C14 1.54(2)
N4 C20 1.49(2)
N4 H4B 0.9200
N4 H4C 0.9200
C11 C20 1.51(2)
C11 C19 1.53(2)
C11 C12 1.54(2)
C12 C13 1.50(2)
C12 H12A 0.9900
C12 H12B 0.9900
C13 C14 1.53(2)
C13 H13A 0.9900
C13 H13B 0.9900
C14 C15 1.55(2)
C14 H14A 1.0000
C15 C16 1.50(2)
C15 H15A 0.9900
C15 H15B 0.9900
C16 C17 1.55(2)
C16 H16A 0.9900
C16 H16B 0.9900
C17 C18 1.52(2)
C17 H17A 1.0000
C18 C19 1.53(2)
C18 H18A 0.9900
C18 H18B 0.9900
C19 H19A 0.9900
C19 H19B 0.9900
C20 H20A 0.9900
C20 H20B 0.9900
Pt3 N6 2.034(14)
Pt3 N5 2.072(13)
Pt3 Cl6 2.314(6)
Pt3 Cl5 2.318(6)
N5 C21 1.537(19)
N5 C24 1.54(2)
N5 C27 1.540(19)
N6 C30 1.49(2)
N6 H6C 0.9200
N6 H6D 0.9200
C21 C30 1.51(2)
C21 C29 1.52(2)
C21 C22 1.54(2)
C22 C23 1.51(2)
C22 H22A 0.9900
C22 H22B 0.9900
C23 C24 1.53(2)
C23 H23A 0.9900
C23 H23B 0.9900
C24 C25 1.55(2)
C24 H24A 1.0000
C25 C26 1.51(2)
C25 H25A 0.9900
C25 H25B 0.9900
C26 C27 1.54(2)
C26 H26A 0.9900
C26 H26B 0.9900
C27 C28 1.52(2)
C27 H27A 1.0000
C28 C29 1.53(2)
C28 H28A 0.9900
C28 H28B 0.9900
C29 H29A 0.9900
C29 H29B 0.9900
C30 H30A 0.9900
C30 H30B 0.9900
Pt4 N8 2.027(14)
Pt4 N7 2.077(13)
Pt4 Cl8 2.311(7)
Pt4 Cl7 2.324(7)
N7 C34 1.538(19)
N7 C37 1.540(19)
N7 C31 1.542(19)
N8 C40 1.492(19)
N8 H8C 0.9200
N8 H8D 0.9200
C31 C40 1.51(2)
C31 C39 1.53(2)
C31 C32 1.55(2)
C32 C33 1.51(2)
C32 H32A 0.9900
C32 H32B 0.9900
C33 C34 1.53(2)
C33 H33A 0.9900
C33 H33B 0.9900
C34 C35 1.55(2)
C34 H34A 1.0000
C35 C36 1.51(2)
C35 H35A 0.9900
C35 H35B 0.9900
C36 C37 1.54(2)
C36 H36A 0.9900
C36 H36B 0.9900
C37 C38 1.52(2)
C37 H37A 1.0000
C38 C39 1.53(2)
C38 H38A 0.9900
C38 H38B 0.9900
C39 H39A 0.9900
C39 H39B 0.9900
C40 H40A 0.9900
C40 H40B 0.9900
Pt5 N10 2.028(14)
Pt5 N9 2.070(13)
Pt5 Cl10 2.312(6)
Pt5 Cl9 2.313(6)
N9 C47 1.536(19)
N9 C44 1.537(19)
N9 C41 1.541(19)
N10 C50 1.49(2)
N10 H10C 0.9200
N10 H10D 0.9200
C41 C50 1.51(2)
C41 C49 1.53(2)
C41 C42 1.54(2)
C42 C43 1.51(2)
C42 H42A 0.9900
C42 H42B 0.9900
C43 C44 1.53(2)
C43 H43A 0.9900
C43 H43B 0.9900
C44 C45 1.55(2)
C44 H44A 1.0000
C45 C46 1.50(2)
C45 H45A 0.9900
C45 H45B 0.9900
C46 C47 1.54(2)
C46 H46A 0.9900
C46 H46B 0.9900
C47 C48 1.52(2)
C47 H47A 1.0000
C48 C49 1.53(2)
C48 H48A 0.9900
C48 H48B 0.9900
C49 H49A 0.9900
C49 H49B 0.9900
C50 H50A 0.9900
C50 H50B 0.9900
Pt6 Cl11 2.31(3)
Pt6 Cl12 2.37(2)
Pt7 Cl13 2.32(3)
Pt7 Cl14 2.36(3)
Pt8 Cl16 2.23(5)
Pt8 Cl15 2.27(5)
Pt9 Cl18 2.12(4)
Pt9 Cl17 2.33(3)
N19 C101 1.11(7)
C100 C101 1.44(9)
C100 H10E 0.9800
C100 H10F 0.9800
C100 H10G 0.9800
N20 C103 1.21(10)
C102 C103 1.36(11)
C102 H10H 0.9800
C102 H10I 0.9800
C102 H10J 0.9800
N21 C105 1.10(10)
C104 C105 1.34(10)
C104 H10K 0.9800
C104 H10L 0.9800
C104 H10M 0.9800
N22 C107 1.09(10)
C106 C107 1.37(10)
C106 H10N 0.9800
C106 H10O 0.9800
C106 H10P 0.9800

loop_
_geom_hbond_atom_site_label_D
_geom_hbond_atom_site_label_H
_geom_hbond_atom_site_label_A
_geom_hbond_distance_DH
_geom_hbond_distance_HA
_geom_hbond_distance_DA
_geom_hbond_angle_DHA
_geom_hbond_site_symmetry_A
N2 H2A Cl3 0.92 2.38 3.28(2) 164 .
N2 H2B Cl9 0.92 2.50 3.37(2) 158 3_666
N4 H4B Cl1 0.92 2.44 3.28(2) 152 .
N4 H4C Cl5 0.92 2.40 3.30(2) 165 .
N6 H6C Cl7 0.92 2.41 3.30(2) 163 .
N6 H6D Cl3 0.92 2.47 3.29(2) 149 .
N8 H8C Cl5 0.92 2.51 3.37(2) 154 .
N8 H8D Cl9 0.92 2.41 3.28(2) 159 .
N10 H10C Cl1 0.92 2.43 3.33(3) 166 3_666
N10 H10D Cl7 0.92 2.43 3.30(2) 157 .
